data_7022077
loop_
_publ_author_name
'Sun, Song'
'Nie, Kun'
'Tan, Yufang'
'Zhao, Bei'
'Zhang, Yong'
'Shen, Qi'
'Yao, Yingming'

_publ_section_title
;
 Bimetallic lanthanide amido complexes as highly active initiators for the
 ring-opening polymerization of lactides.
;
_journal_issue 8
_journal_name_full 'Dalton transactions (Cambridge, England : 2003)'
_journal_page_first 2870
_journal_page_last 2878
_journal_paper_doi 10.1039/c2dt31597a
_journal_volume 42
_journal_year 2013
_chemical_formula_moiety 'C64 H124 N8 Si8 Y2, 2(C7 H8)'
_chemical_formula_sum 'C78 H140 N8 Si8 Y2'
_chemical_formula_weight 1592.52
_chemical_name_systematic
;
?
;
_space_group_IT_number 33
_symmetry_cell_setting orthorhombic
_symmetry_Int_Tables_number 33
_symmetry_space_group_name_Hall 'P 2c -2n'
_symmetry_space_group_name_H-M 'P n a 21'
_atom_sites_solution_hydrogens geom
_atom_sites_solution_primary direct
_atom_sites_solution_secondary difmap
_audit_creation_method SHELXL-97
_cell_angle_alpha 90.00
_cell_angle_beta 90.00
_cell_angle_gamma 90.00
_cell_formula_units_Z 4
_cell_length_a 19.5917(14)
_cell_length_b 13.4025(11)
_cell_length_c 35.085(3)
_cell_measurement_reflns_used 20567
_cell_measurement_temperature 223(2)
_cell_measurement_theta_max 27.5
_cell_measurement_theta_min 3.0
_cell_volume 9212.5(13)
_computing_cell_refinement CrystalClear
_computing_data_collection CrystalClear
_computing_data_reduction CrystalStructure
_computing_structure_refinement 'SHELXL-97 (Sheldrick, 1997)'
_computing_structure_solution 'SHELXS-97 (Sheldrick, 1990)'
_diffrn_ambient_temperature 223(2)
_diffrn_detector_area_resol_mean 14.63
_diffrn_measured_fraction_theta_full 0.994
_diffrn_measured_fraction_theta_max 0.994
_diffrn_measurement_device_type 'Rigaku Saturn'
_diffrn_measurement_method \w
_diffrn_radiation_monochromator graphite
_diffrn_radiation_source 'fine-focus sealed tube'
_diffrn_radiation_type MoK\a
_diffrn_radiation_wavelength 0.71075
_diffrn_reflns_av_R_equivalents 0.0896
_diffrn_reflns_av_sigmaI/netI 0.1368
_diffrn_reflns_limit_h_max 23
_diffrn_reflns_limit_h_min -17
_diffrn_reflns_limit_k_max 13
_diffrn_reflns_limit_k_min -16
_diffrn_reflns_limit_l_max 42
_diffrn_reflns_limit_l_min -31
_diffrn_reflns_number 27220
_diffrn_reflns_theta_full 25.50
_diffrn_reflns_theta_max 25.50
_diffrn_reflns_theta_min 3.04
_exptl_absorpt_coefficient_mu 1.399
_exptl_absorpt_correction_T_max 0.875
_exptl_absorpt_correction_T_min 0.513
_exptl_absorpt_correction_type multi-scan
_exptl_absorpt_process_details 'Jacobson, R. (1998) Private communication'
_exptl_crystal_colour colorless
_exptl_crystal_density_diffrn 1.148
_exptl_crystal_density_method 'not measured'
_exptl_crystal_description platelet
_exptl_crystal_F_000 3416
_exptl_crystal_size_max 0.55
_exptl_crystal_size_mid 0.35
_exptl_crystal_size_min 0.10
_refine_diff_density_max 1.159
_refine_diff_density_min -0.490
_refine_diff_density_rms 0.090
_refine_ls_abs_structure_details 'Flack H D (1983), Acta Cryst. A39, 876-881'
_refine_ls_abs_structure_Flack 0.405(14)
_refine_ls_extinction_method none
_refine_ls_goodness_of_fit_ref 1.047
_refine_ls_hydrogen_treatment constr
_refine_ls_matrix_type full
_refine_ls_number_parameters 835
_refine_ls_number_reflns 13185
_refine_ls_number_restraints 13
_refine_ls_restrained_S_all 1.047
_refine_ls_R_factor_all 0.1405
_refine_ls_R_factor_gt 0.0888
_refine_ls_shift/su_max 0.002
_refine_ls_shift/su_mean 0.000
_refine_ls_structure_factor_coef Fsqd
_refine_ls_weighting_details 'calc w=1/[\s^2^(Fo^2^)+(0.0753P)^2^+10.0087P] where P=(Fo^2^+2Fc^2^)/3'
_refine_ls_weighting_scheme calc
_refine_ls_wR_factor_gt 0.1816
_refine_ls_wR_factor_ref 0.2129
_reflns_number_gt 8351
_reflns_number_total 13185
_reflns_threshold_expression >2sigma(I)
_cod_data_source_file c2dt31597a.txt
_cod_data_source_block complex3
_cod_database_code 7022077

loop_
_symmetry_equiv_pos_as_xyz
'x, y, z'
'-x+1/2, y+1/2, z+1/2'
'x+1/2, -y+1/2, z'
'-x, -y, z+1/2'

loop_
_atom_site_label
_atom_site_type_symbol
_atom_site_fract_x
_atom_site_fract_y
_atom_site_fract_z
_atom_site_U_iso_or_equiv
_atom_site_adp_type
_atom_site_occupancy
_atom_site_symmetry_multiplicity
_atom_site_calc_flag
_atom_site_refinement_flags
Y1 Y 0.46731(5) 1.21968(10) 0.84379(4) 0.0399(3) Uani 1 1 d .
Y2 Y 0.28011(5) 0.77874(11) 0.67131(4) 0.0393(3) Uani 1 1 d .
Si1 Si 0.58472(17) 1.1806(3) 0.77836(12) 0.0459(9) Uani 1 1 d .
Si2 Si 0.46645(17) 1.3099(3) 0.75093(12) 0.0462(9) Uani 1 1 d .
Si3 Si 0.49547(19) 1.4546(3) 0.87100(13) 0.0526(10) Uani 1 1 d .
Si4 Si 0.3548(2) 1.3937(3) 0.88768(15) 0.0506(12) Uani 1 1 d .
Si5 Si 0.28266(17) 0.6909(3) 0.76456(13) 0.0466(10) Uani 1 1 d .
Si6 Si 0.16366(17) 0.8180(3) 0.73700(12) 0.0462(9) Uani 1 1 d .
Si7 Si 0.3969(2) 0.6097(4) 0.62686(16) 0.0564(13) Uani 1 1 d .
Si8 Si 0.2550(2) 0.5423(3) 0.64611(13) 0.0526(10) Uani 1 1 d .
N1 N 0.4875(5) 1.1122(8) 0.8960(4) 0.049(3) Uani 1 1 d .
N2 N 0.3922(5) 1.0975(8) 0.8294(3) 0.045(3) Uani 1 1 d .
N3 N 0.2600(5) 0.8836(8) 0.6187(3) 0.047(3) Uani 1 1 d .
N4 N 0.3528(5) 0.9081(7) 0.6853(3) 0.044(3) Uani 1 1 d .
N5 N 0.5098(7) 1.2438(6) 0.7847(5) 0.035(4) Uani 1 1 d .
N6 N 0.4321(5) 1.3660(7) 0.8690(3) 0.044(3) Uani 1 1 d .
N7 N 0.2397(8) 0.7576(7) 0.7294(5) 0.041(4) Uani 1 1 d .
N8 N 0.3163(4) 0.6349(7) 0.6467(3) 0.042(2) Uani 1 1 d .
C1 C 0.4214(8) 1.0652(13) 0.9547(4) 0.066(4) Uani 1 1 d .
H1A H 0.4663 1.0596 0.9662 0.100 Uiso 1 1 calc R
H1B H 0.3984 1.0012 0.9561 0.100 Uiso 1 1 calc R
H1C H 0.3950 1.1148 0.9685 0.100 Uiso 1 1 calc R
C2 C 0.4284(7) 1.0961(10) 0.9140(4) 0.053(4) Uani 1 1 d .
C3 C 0.3662(7) 1.0980(10) 0.8925(5) 0.042(4) Uani 1 1 d .
H3 H 0.3283 1.1119 0.9081 0.050 Uiso 1 1 calc R
C4 C 0.3484(6) 1.0856(10) 0.8575(4) 0.044(3) Uani 1 1 d .
C5 C 0.2774(6) 1.0447(11) 0.8491(5) 0.063(4) Uani 1 1 d .
H5A H 0.2527 1.0916 0.8332 0.095 Uiso 1 1 calc R
H5B H 0.2530 1.0350 0.8728 0.095 Uiso 1 1 calc R
H5C H 0.2814 0.9814 0.8359 0.095 Uiso 1 1 calc R
C6 C 0.5466(5) 1.0648(10) 0.9139(4) 0.042(3) Uani 1 1 d .
C7 C 0.5611(7) 0.9652(9) 0.9073(4) 0.050(3) Uani 1 1 d .
C8 C 0.6165(8) 0.9223(11) 0.9247(5) 0.063(4) Uani 1 1 d .
H8 H 0.6257 0.8542 0.9207 0.076 Uiso 1 1 calc R
C9 C 0.6603(7) 0.9793(13) 0.9486(5) 0.067(4) Uani 1 1 d .
H9 H 0.6978 0.9490 0.9607 0.080 Uiso 1 1 calc R
C10 C 0.6477(7) 1.0775(12) 0.9538(5) 0.061(4) Uani 1 1 d .
H10 H 0.6767 1.1156 0.9694 0.073 Uiso 1 1 calc R
C11 C 0.5904(6) 1.1239(11) 0.9356(4) 0.052(4) Uani 1 1 d .
C12 C 0.5161(8) 0.9005(11) 0.8830(5) 0.071(4) Uani 1 1 d .
H12 H 0.4856 0.9456 0.8686 0.085 Uiso 1 1 calc R
C13 C 0.5570(9) 0.8425(12) 0.8541(5) 0.087(5) Uani 1 1 d .
H13A H 0.5864 0.8878 0.8401 0.130 Uiso 1 1 calc R
H13B H 0.5263 0.8092 0.8365 0.130 Uiso 1 1 calc R
H13C H 0.5848 0.7931 0.8671 0.130 Uiso 1 1 calc R
C14 C 0.4703(9) 0.8305(16) 0.9060(7) 0.102(7) Uani 1 1 d .
H14A H 0.4984 0.7861 0.9212 0.153 Uiso 1 1 calc R
H14B H 0.4423 0.7915 0.8887 0.153 Uiso 1 1 calc R
H14C H 0.4411 0.8694 0.9227 0.153 Uiso 1 1 calc R
C15 C 0.5785(11) 1.2323(14) 0.9428(7) 0.065(6) Uani 1 1 d .
H15 H 0.5463 1.2576 0.9233 0.078 Uiso 1 1 calc R
C16 C 0.6433(9) 1.2957(15) 0.9415(7) 0.099(7) Uani 1 1 d .
H16A H 0.6728 1.2775 0.9626 0.148 Uiso 1 1 calc R
H16B H 0.6312 1.3657 0.9436 0.148 Uiso 1 1 calc R
H16C H 0.6669 1.2842 0.9176 0.148 Uiso 1 1 calc R
C17 C 0.5483(15) 1.2533(13) 0.9825(9) 0.095(9) Uani 1 1 d .
H17A H 0.5067 1.2150 0.9857 0.142 Uiso 1 1 calc R
H17B H 0.5381 1.3239 0.9848 0.142 Uiso 1 1 calc R
H17C H 0.5810 1.2343 1.0019 0.142 Uiso 1 1 calc R
C18 C 0.3212(7) 0.9276(13) 0.5582(4) 0.061(4) Uani 1 1 d .
H18A H 0.2759 0.9472 0.5499 0.091 Uiso 1 1 calc R
H18B H 0.3361 0.8701 0.5435 0.091 Uiso 1 1 calc R
H18C H 0.3527 0.9824 0.5541 0.091 Uiso 1 1 calc R
C19 C 0.3195(7) 0.9004(9) 0.6008(4) 0.046(3) Uani 1 1 d .
C20 C 0.3841(8) 0.8922(12) 0.6180(4) 0.051(4) Uani 1 1 d .
H20 H 0.4200 0.8670 0.6031 0.061 Uiso 1 1 calc R
C21 C 0.3994(6) 0.9199(9) 0.6573(5) 0.051(4) Uani 1 1 d .
C22 C 0.4701(5) 0.9600(13) 0.6650(5) 0.068(5) Uani 1 1 d .
H22A H 0.4667 1.0266 0.6757 0.101 Uiso 1 1 calc R
H22B H 0.4957 0.9626 0.6413 0.101 Uiso 1 1 calc R
H22C H 0.4934 0.9166 0.6829 0.101 Uiso 1 1 calc R
C23 C 0.2013(7) 0.9239(9) 0.5990(4) 0.048(3) Uani 1 1 d .
C24 C 0.1563(7) 0.8647(10) 0.5765(4) 0.048(3) Uani 1 1 d .
C25 C 0.1025(7) 0.9102(13) 0.5590(5) 0.069(4) Uani 1 1 d .
H25 H 0.0736 0.8717 0.5435 0.083 Uiso 1 1 calc R
C26 C 0.0882(9) 1.0143(13) 0.5635(6) 0.091(6) Uani 1 1 d .
H26 H 0.0505 1.0440 0.5514 0.109 Uiso 1 1 calc R
C27 C 0.1299(8) 1.0679(12) 0.5854(5) 0.067(4) Uani 1 1 d .
H27 H 0.1210 1.1363 0.5887 0.080 Uiso 1 1 calc R
C28 C 0.1880(8) 1.0251(12) 0.6042(4) 0.061(4) Uani 1 1 d .
C29 C 0.1676(10) 0.7519(8) 0.5701(7) 0.051(5) Uani 1 1 d .
H29 H 0.1990 0.7303 0.5906 0.061 Uiso 1 1 calc R
C30 C 0.1007(8) 0.6917(14) 0.5762(7) 0.093(6) Uani 1 1 d .
H30A H 0.0769 0.7173 0.5984 0.139 Uiso 1 1 calc R
H30B H 0.1116 0.6219 0.5802 0.139 Uiso 1 1 calc R
H30C H 0.0717 0.6984 0.5540 0.139 Uiso 1 1 calc R
C31 C 0.2059(16) 0.7290(17) 0.5319(7) 0.102(9) Uani 1 1 d .
H31A H 0.1847 0.7661 0.5113 0.153 Uiso 1 1 calc R
H31B H 0.2032 0.6581 0.5265 0.153 Uiso 1 1 calc R
H31C H 0.2533 0.7487 0.5342 0.153 Uiso 1 1 calc R
C32 C 0.2315(8) 1.0950(10) 0.6298(5) 0.070(5) Uani 1 1 d .
H32 H 0.2633 1.0537 0.6450 0.084 Uiso 1 1 calc R
C33 C 0.1859(9) 1.1564(12) 0.6575(6) 0.094(6) Uani 1 1 d .
H33A H 0.2133 1.1801 0.6786 0.141 Uiso 1 1 calc R
H33B H 0.1494 1.1144 0.6671 0.141 Uiso 1 1 calc R
H33C H 0.1665 1.2129 0.6440 0.141 Uiso 1 1 calc R
C34 C 0.2736(10) 1.1669(13) 0.6047(6) 0.100(7) Uani 1 1 d .
H34A H 0.2432 1.2041 0.5882 0.151 Uiso 1 1 calc R
H34B H 0.3056 1.1290 0.5894 0.151 Uiso 1 1 calc R
H34C H 0.2985 1.2130 0.6209 0.151 Uiso 1 1 calc R
C35 C 0.3817(6) 1.0481(10) 0.7922(4) 0.045(3) Uani 1 1 d .
C36 C 0.3326(6) 1.0800(9) 0.7670(4) 0.046(3) Uani 1 1 d .
H36 H 0.3048 1.1343 0.7738 0.055 Uiso 1 1 calc R
C37 C 0.3227(6) 1.0351(10) 0.7322(4) 0.052(4) Uani 1 1 d .
H37 H 0.2872 1.0563 0.7160 0.063 Uiso 1 1 calc R
C38 C 0.3676(5) 0.9550(10) 0.7208(4) 0.042(3) Uani 1 1 d .
C39 C 0.4153(6) 0.9229(10) 0.7465(5) 0.057(4) Uani 1 1 d .
H39 H 0.4443 0.8695 0.7402 0.068 Uiso 1 1 calc R
C40 C 0.4211(6) 0.9689(9) 0.7818(4) 0.043(3) Uani 1 1 d .
H40 H 0.4535 0.9445 0.7992 0.051 Uiso 1 1 calc R
C41 C 0.6020(6) 1.1122(9) 0.8246(4) 0.049(4) Uani 1 1 d .
H41A H 0.6046 1.1599 0.8453 0.073 Uiso 1 1 calc R
H41B H 0.6450 1.0766 0.8226 0.073 Uiso 1 1 calc R
H41C H 0.5654 1.0652 0.8294 0.073 Uiso 1 1 calc R
C42 C 0.6608(7) 1.2598(10) 0.7682(7) 0.047(5) Uani 1 1 d .
H42A H 0.6525 1.2993 0.7454 0.071 Uiso 1 1 calc R
H42B H 0.7004 1.2175 0.7642 0.071 Uiso 1 1 calc R
H42C H 0.6692 1.3039 0.7896 0.071 Uiso 1 1 calc R
C43 C 0.5811(8) 1.0879(11) 0.7383(5) 0.068(5) Uani 1 1 d .
H43A H 0.5442 1.0411 0.7428 0.103 Uiso 1 1 calc R
H43B H 0.6240 1.0519 0.7370 0.103 Uiso 1 1 calc R
H43C H 0.5733 1.1227 0.7145 0.103 Uiso 1 1 calc R
C44 C 0.3813(6) 1.3511(11) 0.7710(4) 0.057(4) Uani 1 1 d .
H44A H 0.3493 1.2960 0.7698 0.085 Uiso 1 1 calc R
H44B H 0.3640 1.4066 0.7561 0.085 Uiso 1 1 calc R
H44C H 0.3872 1.3717 0.7973 0.085 Uiso 1 1 calc R
C45 C 0.5140(9) 1.4266(11) 0.7363(5) 0.083(6) Uani 1 1 d .
H45A H 0.5176 1.4712 0.7580 0.125 Uiso 1 1 calc R
H45B H 0.4895 1.4597 0.7159 0.125 Uiso 1 1 calc R
H45C H 0.5594 1.4088 0.7276 0.125 Uiso 1 1 calc R
C46 C 0.4472(11) 1.2393(11) 0.7074(5) 0.054(5) Uani 1 1 d .
H46A H 0.4893 1.2254 0.6938 0.081 Uiso 1 1 calc R
H46B H 0.4171 1.2782 0.6913 0.081 Uiso 1 1 calc R
H46C H 0.4251 1.1770 0.7141 0.081 Uiso 1 1 calc R
C47 C 0.5798(7) 1.4005(11) 0.8542(5) 0.072(5) Uani 1 1 d .
H47A H 0.5901 1.3409 0.8687 0.107 Uiso 1 1 calc R
H47B H 0.6157 1.4493 0.8579 0.107 Uiso 1 1 calc R
H47C H 0.5765 1.3837 0.8274 0.107 Uiso 1 1 calc R
C48 C 0.5074(9) 1.5056(12) 0.9201(5) 0.070(5) Uani 1 1 d .
H48A H 0.4711 1.5527 0.9257 0.105 Uiso 1 1 calc R
H48B H 0.5511 1.5392 0.9217 0.105 Uiso 1 1 calc R
H48C H 0.5060 1.4514 0.9384 0.105 Uiso 1 1 calc R
C49 C 0.4828(7) 1.5623(9) 0.8384(5) 0.067(5) Uani 1 1 d .
H49A H 0.4647 1.5388 0.8143 0.101 Uiso 1 1 calc R
H49B H 0.5262 1.5954 0.8341 0.101 Uiso 1 1 calc R
H49C H 0.4509 1.6089 0.8498 0.101 Uiso 1 1 calc R
C50 C 0.3296(7) 1.5265(10) 0.8842(5) 0.068(5) Uani 1 1 d .
H50A H 0.3597 1.5666 0.9000 0.102 Uiso 1 1 calc R
H50B H 0.2829 1.5342 0.8929 0.102 Uiso 1 1 calc R
H50C H 0.3331 1.5483 0.8579 0.102 Uiso 1 1 calc R
C51 C 0.3470(7) 1.3582(12) 0.9408(4) 0.064(4) Uani 1 1 d .
H51A H 0.3537 1.2869 0.9437 0.096 Uiso 1 1 calc R
H51B H 0.3020 1.3762 0.9500 0.096 Uiso 1 1 calc R
H51C H 0.3813 1.3937 0.9554 0.096 Uiso 1 1 calc R
C52 C 0.2832(6) 1.3285(13) 0.8634(5) 0.062(4) Uani 1 1 d .
H52A H 0.2630 1.3726 0.8446 0.093 Uiso 1 1 calc R
H52B H 0.2489 1.3099 0.8821 0.093 Uiso 1 1 calc R
H52C H 0.3002 1.2690 0.8509 0.093 Uiso 1 1 calc R
C53 C 0.2977(13) 0.7639(12) 0.8104(8) 0.076(7) Uani 1 1 d .
H53A H 0.3178 0.8281 0.8043 0.113 Uiso 1 1 calc R
H53B H 0.3283 0.7267 0.8268 0.113 Uiso 1 1 calc R
H53C H 0.2545 0.7741 0.8233 0.113 Uiso 1 1 calc R
C54 C 0.2356(7) 0.5763(10) 0.7801(5) 0.063(4) Uani 1 1 d .
H54A H 0.2228 0.5828 0.8067 0.095 Uiso 1 1 calc R
H54B H 0.2647 0.5184 0.7770 0.095 Uiso 1 1 calc R
H54C H 0.1948 0.5683 0.7648 0.095 Uiso 1 1 calc R
C55 C 0.3664(7) 0.6502(11) 0.7464(5) 0.062(4) Uani 1 1 d .
H55A H 0.3599 0.5997 0.7269 0.093 Uiso 1 1 calc R
H55B H 0.3931 0.6226 0.7672 0.093 Uiso 1 1 calc R
H55C H 0.3903 0.7069 0.7356 0.093 Uiso 1 1 calc R
C56 C 0.1649(6) 0.9157(12) 0.7750(5) 0.069(5) Uani 1 1 d .
H56A H 0.1669 0.8839 0.7998 0.104 Uiso 1 1 calc R
H56B H 0.1238 0.9559 0.7733 0.104 Uiso 1 1 calc R
H56C H 0.2046 0.9580 0.7717 0.104 Uiso 1 1 calc R
C57 C 0.0887(12) 0.7340(14) 0.7456(8) 0.090(8) Uani 1 1 d .
H57A H 0.0867 0.6837 0.7258 0.135 Uiso 1 1 calc R
H57B H 0.0470 0.7731 0.7453 0.135 Uiso 1 1 calc R
H57C H 0.0936 0.7019 0.7702 0.135 Uiso 1 1 calc R
C58 C 0.1480(7) 0.8850(10) 0.6910(4) 0.051(3) Uani 1 1 d .
H58A H 0.1849 0.9315 0.6862 0.076 Uiso 1 1 calc R
H58B H 0.1052 0.9212 0.6925 0.076 Uiso 1 1 calc R
H58C H 0.1457 0.8369 0.6703 0.076 Uiso 1 1 calc R
C59 C 0.3993(8) 0.6456(14) 0.5760(5) 0.080(5) Uani 1 1 d .
H59A H 0.3617 0.6142 0.5627 0.119 Uiso 1 1 calc R
H59B H 0.4421 0.6240 0.5649 0.119 Uiso 1 1 calc R
H59C H 0.3954 0.7175 0.5738 0.119 Uiso 1 1 calc R
C60 C 0.4213(7) 0.4722(11) 0.6308(6) 0.072(5) Uani 1 1 d .
H60A H 0.4131 0.4493 0.6567 0.108 Uiso 1 1 calc R
H60B H 0.4692 0.4642 0.6246 0.108 Uiso 1 1 calc R
H60C H 0.3938 0.4334 0.6133 0.108 Uiso 1 1 calc R
C61 C 0.4679(6) 0.6746(13) 0.6551(6) 0.069(5) Uani 1 1 d .
H61A H 0.4620 0.7463 0.6535 0.103 Uiso 1 1 calc R
H61B H 0.5119 0.6563 0.6446 0.103 Uiso 1 1 calc R
H61C H 0.4656 0.6540 0.6816 0.103 Uiso 1 1 calc R
C62 C 0.1724(6) 0.5993(11) 0.6627(4) 0.056(4) Uani 1 1 d .
H62A H 0.1748 0.6118 0.6899 0.084 Uiso 1 1 calc R
H62B H 0.1351 0.5538 0.6574 0.084 Uiso 1 1 calc R
H62C H 0.1648 0.6617 0.6494 0.084 Uiso 1 1 calc R
C63 C 0.2696(8) 0.4345(10) 0.6782(5) 0.066(4) Uani 1 1 d .
H63A H 0.3149 0.4077 0.6739 0.100 Uiso 1 1 calc R
H63B H 0.2358 0.3833 0.6731 0.100 Uiso 1 1 calc R
H63C H 0.2657 0.4561 0.7045 0.100 Uiso 1 1 calc R
C64 C 0.2405(9) 0.4851(12) 0.5975(5) 0.080(5) Uani 1 1 d .
H64A H 0.2186 0.5335 0.5810 0.121 Uiso 1 1 calc R
H64B H 0.2115 0.4268 0.6000 0.121 Uiso 1 1 calc R
H64C H 0.2840 0.4657 0.5866 0.121 Uiso 1 1 calc R
C65 C 0.1959(10) 0.2783(15) 0.4729(6) 0.097(6) Uiso 1 1 d D
C66 C 0.2114(11) 0.3585(16) 0.4968(7) 0.130(8) Uiso 1 1 d D
H66 H 0.1925 0.3636 0.5213 0.156 Uiso 1 1 calc R
C67 C 0.2555(11) 0.4297(17) 0.4831(7) 0.129(8) Uiso 1 1 d D
H67 H 0.2651 0.4857 0.4984 0.155 Uiso 1 1 calc R
C68 C 0.2860(12) 0.4220(18) 0.4480(7) 0.132(8) Uiso 1 1 d D
H68 H 0.3168 0.4712 0.4397 0.158 Uiso 1 1 calc R
C69 C 0.2708(10) 0.3407(14) 0.4249(7) 0.112(7) Uiso 1 1 d D
H69 H 0.2917 0.3343 0.4009 0.134 Uiso 1 1 calc R
C70 C 0.2252(10) 0.2696(14) 0.4373(6) 0.081(6) Uiso 1 1 d D
H70 H 0.2141 0.2152 0.4215 0.097 Uiso 1 1 calc R
C71 C 0.1424(14) 0.222(2) 0.4934(10) 0.154(11) Uiso 1 1 d .
H71A H 0.1035 0.2117 0.4766 0.231 Uiso 1 1 calc R
H71B H 0.1281 0.2588 0.5157 0.231 Uiso 1 1 calc R
H71C H 0.1604 0.1574 0.5011 0.231 Uiso 1 1 calc R
C72 C 0.4456(14) 0.2039(19) 0.5368(8) 0.132(8) Uiso 1 1 d D
C73 C 0.4733(10) 0.1144(15) 0.5237(7) 0.110(7) Uiso 1 1 d D
H73 H 0.4593 0.0874 0.5003 0.132 Uiso 1 1 calc R
C74 C 0.5215(10) 0.0657(15) 0.5457(6) 0.108(6) Uiso 1 1 d D
H74 H 0.5395 0.0052 0.5367 0.129 Uiso 1 1 calc R
C75 C 0.5444(12) 0.1019(18) 0.5802(7) 0.145(9) Uiso 1 1 d D
H75 H 0.5791 0.0705 0.5943 0.174 Uiso 1 1 calc R
C76 C 0.5123(11) 0.1881(17) 0.5925(8) 0.135(8) Uiso 1 1 d D
H76 H 0.5223 0.2105 0.6172 0.162 Uiso 1 1 calc R
C77 C 0.4665(13) 0.2441(17) 0.5713(8) 0.120(10) Uiso 1 1 d D
H77 H 0.4504 0.3062 0.5799 0.144 Uiso 1 1 calc R
C78 C 0.409(3) 0.282(4) 0.5132(17) 0.31(3) Uiso 1 1 d .
H78A H 0.4115 0.2639 0.4865 0.468 Uiso 1 1 calc R
H78B H 0.4312 0.3463 0.5170 0.468 Uiso 1 1 calc R
H78C H 0.3620 0.2862 0.5211 0.468 Uiso 1 1 calc R

loop_
_atom_site_aniso_label
_atom_site_aniso_U_11
_atom_site_aniso_U_22
_atom_site_aniso_U_33
_atom_site_aniso_U_23
_atom_site_aniso_U_13
_atom_site_aniso_U_12
Y1 0.0376(7) 0.0397(6) 0.0425(8) -0.0031(10) -0.0021(5) -0.0017(6)
Y2 0.0361(7) 0.0426(6) 0.0393(7) -0.0003(10) -0.0016(5) -0.0009(6)
Si1 0.040(2) 0.0444(19) 0.054(2) 0.0011(19) 0.0028(17) 0.0017(15)
Si2 0.048(2) 0.047(2) 0.043(2) 0.001(2) 0.0008(16) 0.0003(15)
Si3 0.052(2) 0.045(2) 0.061(3) -0.005(2) -0.0004(19) 0.0013(17)
Si4 0.053(3) 0.049(2) 0.051(3) 0.001(2) 0.002(2) 0.0150(18)
Si5 0.043(2) 0.046(2) 0.051(3) 0.002(2) -0.0043(16) -0.0051(14)
Si6 0.042(2) 0.048(2) 0.049(2) -0.0009(19) 0.0022(17) -0.0014(15)
Si7 0.046(3) 0.065(3) 0.058(3) -0.006(2) 0.007(2) 0.0014(19)
Si8 0.056(2) 0.046(2) 0.056(3) -0.0068(19) -0.007(2) -0.0002(17)
N1 0.042(6) 0.047(6) 0.059(8) -0.011(6) -0.003(6) 0.015(5)
N2 0.043(6) 0.051(6) 0.041(7) 0.007(5) 0.002(5) 0.001(5)
N3 0.052(6) 0.041(6) 0.047(7) 0.012(5) -0.015(6) -0.005(5)
N4 0.039(6) 0.045(6) 0.048(7) -0.001(5) -0.002(5) -0.003(4)
N5 0.020(6) 0.038(7) 0.046(10) -0.016(5) 0.000(6) 0.006(3)
N6 0.049(6) 0.030(5) 0.052(7) -0.002(5) -0.004(5) -0.010(4)
N7 0.051(9) 0.046(8) 0.026(8) -0.009(5) 0.001(7) 0.012(4)
N8 0.029(5) 0.050(6) 0.046(7) -0.009(5) 0.001(5) 0.006(4)
C1 0.071(10) 0.097(12) 0.032(8) -0.012(8) -0.006(7) -0.008(8)
C2 0.049(9) 0.052(8) 0.058(10) 0.002(7) -0.003(7) 0.014(6)
C3 0.026(7) 0.033(6) 0.066(11) -0.022(7) 0.017(7) 0.000(5)
C4 0.033(7) 0.061(8) 0.039(8) -0.005(6) 0.002(6) -0.006(5)
C5 0.075(10) 0.060(9) 0.054(10) -0.012(9) 0.002(8) -0.014(6)
C6 0.007(5) 0.076(9) 0.044(8) 0.022(7) -0.002(5) -0.009(5)
C7 0.053(8) 0.035(6) 0.061(10) 0.010(7) 0.003(7) 0.006(6)
C8 0.084(11) 0.044(8) 0.061(10) 0.008(7) 0.008(8) 0.024(7)
C9 0.048(9) 0.088(12) 0.066(11) 0.018(9) -0.005(8) 0.026(8)
C10 0.050(9) 0.078(11) 0.055(10) 0.000(8) -0.018(7) 0.002(7)
C11 0.043(8) 0.069(9) 0.042(8) 0.014(7) 0.007(6) 0.008(6)
C12 0.089(12) 0.059(9) 0.066(11) 0.006(8) -0.009(9) 0.017(8)
C13 0.128(15) 0.062(9) 0.072(13) -0.011(9) 0.023(11) 0.005(9)
C14 0.080(13) 0.107(16) 0.120(19) -0.012(14) 0.029(11) -0.028(10)
C15 0.068(12) 0.072(10) 0.055(13) -0.016(9) 0.007(9) -0.016(8)
C16 0.087(13) 0.097(14) 0.113(18) -0.014(13) -0.046(12) 0.002(11)
C17 0.106(18) 0.077(13) 0.10(2) -0.014(11) 0.024(15) 0.010(9)
C18 0.046(8) 0.105(13) 0.030(8) 0.001(8) 0.013(6) -0.004(7)
C19 0.061(9) 0.041(7) 0.037(8) -0.005(6) -0.004(7) -0.006(6)
C20 0.049(9) 0.078(11) 0.024(7) -0.023(7) 0.010(6) 0.005(7)
C21 0.042(8) 0.032(6) 0.079(12) -0.015(7) -0.017(7) -0.001(5)
C22 0.022(7) 0.113(13) 0.067(12) -0.021(10) 0.018(6) -0.023(6)
C23 0.079(10) 0.033(6) 0.031(7) 0.008(6) -0.004(6) 0.011(6)
C24 0.056(8) 0.055(8) 0.032(7) 0.004(6) -0.012(6) -0.004(6)
C25 0.061(10) 0.077(11) 0.069(12) 0.020(9) 0.002(8) -0.007(8)
C26 0.094(14) 0.064(11) 0.115(18) 0.036(12) -0.010(12) 0.024(9)
C27 0.067(10) 0.066(10) 0.068(11) 0.015(9) -0.009(8) 0.013(8)
C28 0.081(11) 0.062(9) 0.041(8) -0.003(7) 0.002(8) 0.005(8)
C29 0.050(10) 0.051(9) 0.052(12) 0.005(6) -0.042(9) 0.010(5)
C30 0.060(10) 0.091(13) 0.128(18) 0.010(13) -0.042(11) -0.014(9)
C31 0.17(2) 0.108(15) 0.029(11) -0.021(11) -0.003(13) 0.039(16)
C32 0.075(11) 0.033(7) 0.101(14) -0.013(8) -0.004(9) 0.010(6)
C33 0.128(15) 0.048(8) 0.107(17) -0.002(10) 0.001(12) 0.007(9)
C34 0.149(18) 0.052(11) 0.100(17) -0.018(11) 0.003(13) -0.023(10)
C35 0.046(7) 0.051(8) 0.039(8) 0.001(6) 0.002(6) -0.012(6)
C36 0.052(8) 0.043(7) 0.043(8) -0.007(6) -0.006(6) 0.011(6)
C37 0.041(8) 0.064(9) 0.052(9) -0.004(7) -0.015(6) -0.006(6)
C38 0.019(6) 0.069(8) 0.038(8) -0.012(6) -0.008(5) -0.006(5)
C39 0.040(7) 0.043(7) 0.087(12) 0.003(8) -0.009(8) -0.013(6)
C40 0.048(7) 0.043(7) 0.037(8) -0.004(6) -0.002(6) 0.000(5)
C41 0.023(6) 0.046(7) 0.077(10) -0.012(7) 0.005(6) 0.010(5)
C42 0.017(7) 0.060(9) 0.064(13) -0.014(7) -0.006(7) -0.004(5)
C43 0.081(11) 0.050(8) 0.074(12) -0.007(8) 0.025(9) 0.015(7)
C44 0.054(8) 0.058(8) 0.058(10) 0.002(8) 0.007(7) 0.020(6)
C45 0.129(15) 0.044(8) 0.076(13) 0.020(9) 0.001(11) -0.029(9)
C46 0.059(10) 0.086(12) 0.016(7) -0.001(6) -0.007(8) -0.009(7)
C47 0.058(9) 0.055(8) 0.102(15) -0.039(9) -0.017(9) 0.015(7)
C48 0.072(11) 0.056(9) 0.082(12) -0.030(8) 0.001(9) -0.004(7)
C49 0.068(9) 0.041(7) 0.093(14) 0.006(9) -0.013(9) -0.004(6)
C50 0.067(10) 0.056(9) 0.082(12) 0.003(9) 0.016(9) 0.032(7)
C51 0.074(10) 0.079(10) 0.040(9) 0.016(8) -0.003(7) 0.009(8)
C52 0.054(9) 0.076(11) 0.055(10) -0.007(9) -0.006(7) 0.014(7)
C53 0.081(14) 0.052(9) 0.093(19) 0.003(10) -0.007(13) 0.000(8)
C54 0.056(9) 0.052(8) 0.082(12) 0.009(8) 0.003(8) -0.002(6)
C55 0.056(9) 0.053(8) 0.077(12) -0.012(8) -0.005(8) 0.011(7)
C56 0.033(8) 0.085(11) 0.090(13) -0.037(10) 0.000(7) -0.004(7)
C57 0.106(16) 0.078(12) 0.085(19) 0.011(11) 0.047(13) -0.009(10)
C58 0.061(9) 0.050(8) 0.041(8) 0.022(7) 0.002(7) 0.011(6)
C59 0.093(12) 0.103(13) 0.043(10) 0.001(9) 0.031(8) 0.016(10)
C60 0.050(9) 0.060(9) 0.105(15) -0.018(10) 0.008(9) 0.014(7)
C61 0.026(7) 0.074(11) 0.107(15) -0.013(10) -0.005(7) 0.005(6)
C62 0.032(7) 0.086(10) 0.050(10) -0.004(8) 0.019(6) -0.018(6)
C63 0.094(11) 0.042(7) 0.063(12) 0.027(8) 0.006(8) 0.010(7)
C64 0.102(13) 0.057(10) 0.082(14) -0.018(9) -0.020(10) 0.017(9)

loop_
_atom_type_symbol
_atom_type_description
_atom_type_scat_dispersion_real
_atom_type_scat_dispersion_imag
_atom_type_scat_source
C C 0.0033 0.0016 'International Tables Vol C Tables 4.2.6.8 and 6.1.1.4'
H H 0.0000 0.0000 'International Tables Vol C Tables 4.2.6.8 and 6.1.1.4'
N N 0.0061 0.0033 'International Tables Vol C Tables 4.2.6.8 and 6.1.1.4'
Si Si 0.0817 0.0704 'International Tables Vol C Tables 4.2.6.8 and 6.1.1.4'
Y Y -2.7962 3.5667 'International Tables Vol C Tables 4.2.6.8 and 6.1.1.4'

loop_
_geom_angle_atom_site_label_1
_geom_angle_atom_site_label_2
_geom_angle_atom_site_label_3
_geom_angle
N5 Y1 N2 97.9(4)
N5 Y1 N6 110.4(4)
N2 Y1 N6 121.2(3)
N5 Y1 N1 137.5(4)
N2 Y1 N1 80.8(4)
N6 Y1 N1 106.1(4)
N5 Y1 C4 121.5(4)
N2 Y1 C4 24.5(4)
N6 Y1 C4 102.8(4)
N1 Y1 C4 68.8(4)
N5 Y1 Si1 28.9(3)
N2 Y1 Si1 100.6(3)
N6 Y1 Si1 128.6(3)
N1 Y1 Si1 109.1(3)
C4 Y1 Si1 124.2(3)
N5 Y1 Si3 93.8(2)
N2 Y1 Si3 148.9(3)
N6 Y1 Si3 28.3(2)
N1 Y1 Si3 109.0(3)
C4 Y1 Si3 130.7(3)
Si1 Y1 Si3 103.54(10)
N7 Y2 N8 111.2(4)
N7 Y2 N4 97.0(5)
N8 Y2 N4 122.6(3)
N7 Y2 N3 137.9(4)
N8 Y2 N3 105.4(4)
N4 Y2 N3 79.6(4)
N7 Y2 C21 120.3(5)
N8 Y2 C21 103.3(4)
N4 Y2 C21 24.5(4)
N3 Y2 C21 68.3(4)
N7 Y2 Si6 28.7(4)
N8 Y2 Si6 129.2(3)
N4 Y2 Si6 99.2(3)
N3 Y2 Si6 109.8(3)
C21 Y2 Si6 123.1(3)
N7 Y2 Si8 94.0(3)
N8 Y2 Si8 28.3(2)
N4 Y2 Si8 150.2(3)
N3 Y2 Si8 109.6(3)
C21 Y2 Si8 131.5(3)
Si6 Y2 Si8 103.69(10)
N5 Si1 C42 115.5(6)
N5 Si1 C43 113.1(7)
C42 Si1 C43 105.3(8)
N5 Si1 C41 106.4(7)
C42 Si1 C41 107.3(7)
C43 Si1 C41 109.1(7)
N5 Si1 Y1 39.7(6)
C42 Si1 Y1 127.0(6)
C43 Si1 Y1 127.0(5)
C41 Si1 Y1 66.7(4)
N5 Si2 C46 114.3(7)
N5 Si2 C45 111.8(7)
C46 Si2 C45 107.6(8)
N5 Si2 C44 109.4(7)
C46 Si2 C44 106.2(9)
C45 Si2 C44 107.1(7)
N6 Si3 C49 114.5(6)
N6 Si3 C48 112.3(7)
C49 Si3 C48 107.5(8)
N6 Si3 C47 110.6(6)
C49 Si3 C47 102.8(8)
C48 Si3 C47 108.5(7)
N6 Si3 Y1 38.5(3)
C49 Si3 Y1 122.3(6)
C48 Si3 Y1 129.1(6)
C47 Si3 Y1 72.2(4)
N6 Si4 C50 115.1(6)
N6 Si4 C52 113.3(6)
C50 Si4 C52 102.7(8)
N6 Si4 C51 113.0(6)
C50 Si4 C51 106.3(8)
C52 Si4 C51 105.4(8)
N7 Si5 C55 109.7(8)
N7 Si5 C54 112.9(7)
C55 Si5 C54 107.2(7)
N7 Si5 C53 114.2(8)
C55 Si5 C53 107.8(9)
C54 Si5 C53 104.5(9)
N7 Si6 C56 115.4(7)
N7 Si6 C58 103.6(7)
C56 Si6 C58 106.4(8)
N7 Si6 C57 114.9(8)
C56 Si6 C57 108.4(9)
C58 Si6 C57 107.3(10)
N7 Si6 Y2 38.1(6)
C56 Si6 Y2 127.1(5)
C58 Si6 Y2 65.5(4)
C57 Si6 Y2 124.1(8)
N8 Si7 C59 110.8(7)
N8 Si7 C60 112.4(6)
C59 Si7 C60 108.4(8)
N8 Si7 C61 111.0(6)
C59 Si7 C61 111.2(9)
C60 Si7 C61 102.7(8)
N8 Si8 C63 116.5(6)
N8 Si8 C62 107.6(5)
C63 Si8 C62 105.1(7)
N8 Si8 C64 114.0(8)
C63 Si8 C64 104.8(8)
C62 Si8 C64 108.3(7)
N8 Si8 Y2 37.7(3)
C63 Si8 Y2 123.9(6)
C62 Si8 Y2 70.0(4)
C64 Si8 Y2 130.4(6)
C2 N1 C6 114.3(12)
C2 N1 Y1 108.7(8)
C6 N1 Y1 136.9(8)
C4 N2 C35 121.1(10)
C4 N2 Y1 110.1(9)
C35 N2 Y1 127.9(8)
C19 N3 C23 113.9(11)
C19 N3 Y2 108.8(8)
C23 N3 Y2 136.9(9)
C21 N4 C38 116.6(10)
C21 N4 Y2 110.7(8)
C38 N4 Y2 130.2(8)
Si2 N5 Si1 126.5(10)
Si2 N5 Y1 121.9(7)
Si1 N5 Y1 111.4(8)
Si4 N6 Si3 118.7(6)
Si4 N6 Y1 128.0(5)
Si3 N6 Y1 113.2(5)
Si6 N7 Si5 123.5(10)
Si6 N7 Y2 113.2(8)
Si5 N7 Y2 123.2(8)
Si8 N8 Si7 118.7(6)
Si8 N8 Y2 113.9(5)
Si7 N8 Y2 127.3(5)
C2 C1 H1A 109.5
C2 C1 H1B 109.5
H1A C1 H1B 109.5
C2 C1 H1C 109.5
H1A C1 H1C 109.5
H1B C1 H1C 109.5
N1 C2 C3 119.0(14)
N1 C2 C1 125.3(13)
C3 C2 C1 115.4(13)
C4 C3 C2 136.8(14)
C4 C3 H3 111.6
C2 C3 H3 111.6
C3 C4 N2 121.6(12)
C3 C4 C5 118.5(12)
N2 C4 C5 119.5(13)
C3 C4 Y1 82.3(9)
N2 C4 Y1 45.4(6)
C5 C4 Y1 154.0(10)
C4 C5 H5A 109.5
C4 C5 H5B 109.5
H5A C5 H5B 109.5
C4 C5 H5C 109.5
H5A C5 H5C 109.5
H5B C5 H5C 109.5
C7 C6 C11 120.8(11)
C7 C6 N1 120.7(11)
C11 C6 N1 118.4(12)
C8 C7 C6 119.6(13)
C8 C7 C12 118.3(12)
C6 C7 C12 122.0(12)
C7 C8 C9 120.9(13)
C7 C8 H8 119.6
C9 C8 H8 119.6
C10 C9 C8 119.5(13)
C10 C9 H9 120.3
C8 C9 H9 120.3
C9 C10 C11 120.5(14)
C9 C10 H10 119.8
C11 C10 H10 119.8
C6 C11 C10 118.6(13)
C6 C11 C15 123.2(14)
C10 C11 C15 118.1(15)
C7 C12 C13 111.5(14)
C7 C12 C14 113.6(15)
C13 C12 C14 110.5(14)
C7 C12 H12 107.0
C13 C12 H12 107.0
C14 C12 H12 107.0
C12 C13 H13A 109.5
C12 C13 H13B 109.5
H13A C13 H13B 109.5
C12 C13 H13C 109.5
H13A C13 H13C 109.5
H13B C13 H13C 109.5
C12 C14 H14A 109.5
C12 C14 H14B 109.5
H14A C14 H14B 109.5
C12 C14 H14C 109.5
H14A C14 H14C 109.5
H14B C14 H14C 109.5
C11 C15 C16 113.9(17)
C11 C15 C17 113.0(17)
C16 C15 C17 104.2(18)
C11 C15 H15 108.5
C16 C15 H15 108.5
C17 C15 H15 108.5
C15 C16 H16A 109.5
C15 C16 H16B 109.5
H16A C16 H16B 109.5
C15 C16 H16C 109.5
H16A C16 H16C 109.5
H16B C16 H16C 109.5
C15 C17 H17A 109.5
C15 C17 H17B 109.5
H17A C17 H17B 109.5
C15 C17 H17C 109.5
H17A C17 H17C 109.5
H17B C17 H17C 109.5
C19 C18 H18A 109.5
C19 C18 H18B 109.5
H18A C18 H18B 109.5
C19 C18 H18C 109.5
H18A C18 H18C 109.5
H18B C18 H18C 109.5
N3 C19 C20 124.6(13)
N3 C19 C18 120.8(12)
C20 C19 C18 114.5(12)
C19 C20 C21 124.8(13)
C19 C20 H20 117.6
C21 C20 H20 117.6
N4 C21 C20 121.2(12)
N4 C21 C22 122.1(14)
C20 C21 C22 116.6(14)
N4 C21 Y2 44.8(6)
C20 C21 Y2 80.6(8)
C22 C21 Y2 153.6(11)
C21 C22 H22A 109.5
C21 C22 H22B 109.5
H22A C22 H22B 109.5
C21 C22 H22C 109.5
H22A C22 H22C 109.5
H22B C22 H22C 109.5
C28 C23 C24 119.9(12)
C28 C23 N3 116.8(12)
C24 C23 N3 123.3(11)
C25 C24 C23 118.6(14)
C25 C24 C29 118.9(13)
C23 C24 C29 122.5(12)
C24 C25 C26 122.5(17)
C24 C25 H25 118.7
C26 C25 H25 118.7
C27 C26 C25 118.0(16)
C27 C26 H26 121.0
C25 C26 H26 121.0
C26 C27 C28 122.4(15)
C26 C27 H27 118.8
C28 C27 H27 118.8
C23 C28 C27 118.6(15)
C23 C28 C32 124.0(13)
C27 C28 C32 117.3(14)
C24 C29 C30 111.5(15)
C24 C29 C31 112.7(16)
C30 C29 C31 114.9(17)
C24 C29 H29 105.6
C30 C29 H29 105.6
C31 C29 H29 105.6
C29 C30 H30A 109.5
C29 C30 H30B 109.5
H30A C30 H30B 109.5
C29 C30 H30C 109.5
H30A C30 H30C 109.5
H30B C30 H30C 109.5
C29 C31 H31A 109.5
C29 C31 H31B 109.5
H31A C31 H31B 109.5
C29 C31 H31C 109.5
H31A C31 H31C 109.5
H31B C31 H31C 109.5
C34 C32 C28 109.9(15)
C34 C32 C33 109.5(13)
C28 C32 C33 111.4(13)
C34 C32 H32 108.7
C28 C32 H32 108.7
C33 C32 H32 108.7
C32 C33 H33A 109.5
C32 C33 H33B 109.5
H33A C33 H33B 109.5
C32 C33 H33C 109.5
H33A C33 H33C 109.5
H33B C33 H33C 109.5
C32 C34 H34A 109.5
C32 C34 H34B 109.5
H34A C34 H34B 109.5
C32 C34 H34C 109.5
H34A C34 H34C 109.5
H34B C34 H34C 109.5
C40 C35 C36 117.8(13)
C40 C35 N2 120.5(12)
C36 C35 N2 121.7(12)
C35 C36 C37 122.3(12)
C35 C36 H36 118.9
C37 C36 H36 118.9
C36 C37 C38 119.0(12)
C36 C37 H37 120.5
C38 C37 H37 120.5
C39 C38 N4 125.2(12)
C39 C38 C37 117.9(13)
N4 C38 C37 116.5(10)
C38 C39 C40 120.2(13)
C38 C39 H39 119.9
C40 C39 H39 119.9
C35 C40 C39 122.6(13)
C35 C40 H40 118.7
C39 C40 H40 118.7
Si1 C41 H41A 109.5
Si1 C41 H41B 109.5
H41A C41 H41B 109.5
Si1 C41 H41C 109.5
H41A C41 H41C 109.5
H41B C41 H41C 109.5
Si1 C42 H42A 109.5
Si1 C42 H42B 109.5
H42A C42 H42B 109.5
Si1 C42 H42C 109.5
H42A C42 H42C 109.5
H42B C42 H42C 109.5
Si1 C43 H43A 109.5
Si1 C43 H43B 109.5
H43A C43 H43B 109.5
Si1 C43 H43C 109.5
H43A C43 H43C 109.5
H43B C43 H43C 109.5
Si2 C44 H44A 109.5
Si2 C44 H44B 109.5
H44A C44 H44B 109.5
Si2 C44 H44C 109.5
H44A C44 H44C 109.5
H44B C44 H44C 109.5
Si2 C45 H45A 109.5
Si2 C45 H45B 109.5
H45A C45 H45B 109.5
Si2 C45 H45C 109.5
H45A C45 H45C 109.5
H45B C45 H45C 109.5
Si2 C46 H46A 109.5
Si2 C46 H46B 109.5
H46A C46 H46B 109.5
Si2 C46 H46C 109.5
H46A C46 H46C 109.5
H46B C46 H46C 109.5
Si3 C47 H47A 109.5
Si3 C47 H47B 109.5
H47A C47 H47B 109.5
Si3 C47 H47C 109.5
H47A C47 H47C 109.5
H47B C47 H47C 109.5
Si3 C48 H48A 109.5
Si3 C48 H48B 109.5
H48A C48 H48B 109.5
Si3 C48 H48C 109.5
H48A C48 H48C 109.5
H48B C48 H48C 109.5
Si3 C49 H49A 109.5
Si3 C49 H49B 109.5
H49A C49 H49B 109.5
Si3 C49 H49C 109.5
H49A C49 H49C 109.5
H49B C49 H49C 109.5
Si4 C50 H50A 109.5
Si4 C50 H50B 109.5
H50A C50 H50B 109.5
Si4 C50 H50C 109.5
H50A C50 H50C 109.5
H50B C50 H50C 109.5
Si4 C51 H51A 109.5
Si4 C51 H51B 109.5
H51A C51 H51B 109.5
Si4 C51 H51C 109.5
H51A C51 H51C 109.5
H51B C51 H51C 109.5
Si4 C52 H52A 109.5
Si4 C52 H52B 109.5
H52A C52 H52B 109.5
Si4 C52 H52C 109.5
H52A C52 H52C 109.5
H52B C52 H52C 109.5
Si5 C53 H53A 109.5
Si5 C53 H53B 109.5
H53A C53 H53B 109.5
Si5 C53 H53C 109.5
H53A C53 H53C 109.5
H53B C53 H53C 109.5
Si5 C54 H54A 109.5
Si5 C54 H54B 109.5
H54A C54 H54B 109.5
Si5 C54 H54C 109.5
H54A C54 H54C 109.5
H54B C54 H54C 109.5
Si5 C55 H55A 109.5
Si5 C55 H55B 109.5
H55A C55 H55B 109.5
Si5 C55 H55C 109.5
H55A C55 H55C 109.5
H55B C55 H55C 109.5
Si6 C56 H56A 109.5
Si6 C56 H56B 109.5
H56A C56 H56B 109.5
Si6 C56 H56C 109.5
H56A C56 H56C 109.5
H56B C56 H56C 109.5
Si6 C57 H57A 109.5
Si6 C57 H57B 109.5
H57A C57 H57B 109.5
Si6 C57 H57C 109.5
H57A C57 H57C 109.5
H57B C57 H57C 109.5
Si6 C58 H58A 109.5
Si6 C58 H58B 109.5
H58A C58 H58B 109.5
Si6 C58 H58C 109.5
H58A C58 H58C 109.5
H58B C58 H58C 109.5
Si7 C59 H59A 109.5
Si7 C59 H59B 109.5
H59A C59 H59B 109.5
Si7 C59 H59C 109.5
H59A C59 H59C 109.5
H59B C59 H59C 109.5
Si7 C60 H60A 109.5
Si7 C60 H60B 109.5
H60A C60 H60B 109.5
Si7 C60 H60C 109.5
H60A C60 H60C 109.5
H60B C60 H60C 109.5
Si7 C61 H61A 109.5
Si7 C61 H61B 109.5
H61A C61 H61B 109.5
Si7 C61 H61C 109.5
H61A C61 H61C 109.5
H61B C61 H61C 109.5
Si8 C62 H62A 109.5
Si8 C62 H62B 109.5
H62A C62 H62B 109.5
Si8 C62 H62C 109.5
H62A C62 H62C 109.5
H62B C62 H62C 109.5
Si8 C63 H63A 109.5
Si8 C63 H63B 109.5
H63A C63 H63B 109.5
Si8 C63 H63C 109.5
H63A C63 H63C 109.5
H63B C63 H63C 109.5
Si8 C64 H64A 109.5
Si8 C64 H64B 109.5
H64A C64 H64B 109.5
Si8 C64 H64C 109.5
H64A C64 H64C 109.5
H64B C64 H64C 109.5
C70 C65 C66 121(2)
C70 C65 C71 134(2)
C66 C65 C71 105(2)
C67 C66 C65 118(2)
C67 C66 H66 121.2
C65 C66 H66 121.2
C68 C67 C66 122(2)
C68 C67 H67 118.8
C66 C67 H67 118.8
C67 C68 C69 119(2)
C67 C68 H68 120.3
C69 C68 H68 120.3
C70 C69 C68 120(2)
C70 C69 H69 120.1
C68 C69 H69 120.1
C69 C70 C65 120(2)
C69 C70 H70 120.1
C65 C70 H70 120.1
C65 C71 H71A 109.5
C65 C71 H71B 109.5
H71A C71 H71B 109.5
C65 C71 H71C 109.5
H71A C71 H71C 109.5
H71B C71 H71C 109.5
C77 C72 C73 120(3)
C77 C72 C78 110(3)
C73 C72 C78 127(3)
C74 C73 C72 119(2)
C74 C73 H73 120.4
C72 C73 H73 120.4
C75 C74 C73 123(2)
C75 C74 H74 118.4
C73 C74 H74 118.4
C74 C75 C76 115(2)
C74 C75 H75 122.7
C76 C75 H75 122.7
C75 C76 C77 126(3)
C75 C76 H76 117.2
C77 C76 H76 117.2
C76 C77 C72 117(3)
C76 C77 H77 121.7
C72 C77 H77 121.7
C72 C78 H78A 109.5
C72 C78 H78B 109.5
H78A C78 H78B 109.5
C72 C78 H78C 109.5
H78A C78 H78C 109.5
H78B C78 H78C 109.5

loop_
_geom_bond_atom_site_label_1
_geom_bond_atom_site_label_2
_geom_bond_distance
Y1 N5 2.258(17)
Y1 N2 2.260(10)
Y1 N6 2.260(10)
Y1 N1 2.363(12)
Y1 C4 2.981(12)
Y1 Si1 3.292(4)
Y1 Si3 3.335(4)
Y2 N7 2.206(17)
Y2 N8 2.228(10)
Y2 N4 2.296(10)
Y2 N3 2.353(11)
Y2 C21 3.047(13)
Y2 Si6 3.285(4)
Y2 Si8 3.327(4)
Si1 N5 1.708(13)
Si1 C42 1.865(15)
Si1 C43 1.877(16)
Si1 C41 1.893(15)
Si2 N5 1.705(15)
Si2 C46 1.836(17)
Si2 C45 1.891(14)
Si2 C44 1.892(13)
Si3 N6 1.719(10)
Si3 C49 1.859(15)
Si3 C48 1.869(17)
Si3 C47 1.897(14)
Si4 N6 1.691(11)
Si4 C50 1.850(13)
Si4 C52 1.861(15)
Si4 C51 1.930(15)
Si5 N7 1.739(16)
Si5 C55 1.843(14)
Si5 C54 1.874(14)
Si5 C53 1.90(2)
Si6 N7 1.717(15)
Si6 C56 1.869(15)
Si6 C58 1.873(13)
Si6 C57 1.88(2)
Si7 N8 1.758(10)
Si7 C59 1.848(17)
Si7 C60 1.908(15)
Si7 C61 1.916(15)
Si8 N8 1.728(10)
Si8 C63 1.854(13)
Si8 C62 1.883(13)
Si8 C64 1.890(17)
N1 C2 1.336(17)
N1 C6 1.464(15)
N2 C4 1.317(16)
N2 C35 1.475(16)
N3 C19 1.341(17)
N3 C23 1.447(15)
N4 C21 1.350(18)
N4 C38 1.426(15)
C1 C2 1.49(2)
C1 H1A 0.9700
C1 H1B 0.9700
C1 H1C 0.9700
C2 C3 1.43(2)
C3 C4 1.29(2)
C3 H3 0.9400
C4 C5 1.524(17)
C5 H5A 0.9700
C5 H5B 0.9700
C5 H5C 0.9700
C6 C7 1.384(18)
C6 C11 1.395(19)
C7 C8 1.371(19)
C7 C12 1.50(2)
C8 C9 1.42(2)
C8 H8 0.9400
C9 C10 1.35(2)
C9 H9 0.9400
C10 C11 1.431(19)
C10 H10 0.9400
C11 C15 1.49(2)
C12 C13 1.51(2)
C12 C14 1.53(2)
C12 H12 0.9900
C13 H13A 0.9700
C13 H13B 0.9700
C13 H13C 0.9700
C14 H14A 0.9700
C14 H14B 0.9700
C14 H14C 0.9700
C15 C16 1.53(3)
C15 C17 1.54(4)
C15 H15 0.9900
C16 H16A 0.9700
C16 H16B 0.9700
C16 H16C 0.9700
C17 H17A 0.9700
C17 H17B 0.9700
C17 H17C 0.9700
C18 C19 1.542(18)
C18 H18A 0.9700
C18 H18B 0.9700
C18 H18C 0.9700
C19 C20 1.407(19)
C20 C21 1.46(2)
C20 H20 0.9400
C21 C22 1.510(16)
C22 H22A 0.9700
C22 H22B 0.9700
C22 H22C 0.9700
C23 C28 1.392(18)
C23 C24 1.426(18)
C24 C25 1.363(19)
C24 C29 1.544(18)
C25 C26 1.43(2)
C25 H25 0.9400
C26 C27 1.33(2)
C26 H26 0.9400
C27 C28 1.43(2)
C27 H27 0.9400
C28 C32 1.55(2)
C29 C30 1.56(3)
C29 C31 1.57(3)
C29 H29 0.9900
C30 H30A 0.9700
C30 H30B 0.9700
C30 H30C 0.9700
C31 H31A 0.9700
C31 H31B 0.9700
C31 H31C 0.9700
C32 C34 1.54(2)
C32 C33 1.56(2)
C32 H32 0.9900
C33 H33A 0.9700
C33 H33B 0.9700
C33 H33C 0.9700
C34 H34A 0.9700
C34 H34B 0.9700
C34 H34C 0.9700
C35 C40 1.362(17)
C35 C36 1.374(17)
C36 C37 1.377(18)
C36 H36 0.9400
C37 C38 1.444(18)
C37 H37 0.9400
C38 C39 1.369(18)
C39 C40 1.389(19)
C39 H39 0.9400
C40 H40 0.9400
C41 H41A 0.9700
C41 H41B 0.9700
C41 H41C 0.9700
C42 H42A 0.9700
C42 H42B 0.9700
C42 H42C 0.9700
C43 H43A 0.9700
C43 H43B 0.9700
C43 H43C 0.9700
C44 H44A 0.9700
C44 H44B 0.9700
C44 H44C 0.9700
C45 H45A 0.9700
C45 H45B 0.9700
C45 H45C 0.9700
C46 H46A 0.9700
C46 H46B 0.9700
C46 H46C 0.9700
C47 H47A 0.9700
C47 H47B 0.9700
C47 H47C 0.9700
C48 H48A 0.9700
C48 H48B 0.9700
C48 H48C 0.9700
C49 H49A 0.9700
C49 H49B 0.9700
C49 H49C 0.9700
C50 H50A 0.9700
C50 H50B 0.9700
C50 H50C 0.9700
C51 H51A 0.9700
C51 H51B 0.9700
C51 H51C 0.9700
C52 H52A 0.9700
C52 H52B 0.9700
C52 H52C 0.9700
C53 H53A 0.9700
C53 H53B 0.9700
C53 H53C 0.9700
C54 H54A 0.9700
C54 H54B 0.9700
C54 H54C 0.9700
C55 H55A 0.9700
C55 H55B 0.9700
C55 H55C 0.9700
C56 H56A 0.9700
C56 H56B 0.9700
C56 H56C 0.9700
C57 H57A 0.9700
C57 H57B 0.9700
C57 H57C 0.9700
C58 H58A 0.9700
C58 H58B 0.9700
C58 H58C 0.9700
C59 H59A 0.9700
C59 H59B 0.9700
C59 H59C 0.9700
C60 H60A 0.9700
C60 H60B 0.9700
C60 H60C 0.9700
C61 H61A 0.9700
C61 H61B 0.9700
C61 H61C 0.9700
C62 H62A 0.9700
C62 H62B 0.9700
C62 H62C 0.9700
C63 H63A 0.9700
C63 H63B 0.9700
C63 H63C 0.9700
C64 H64A 0.9700
C64 H64B 0.9700
C64 H64C 0.9700
C65 C70 1.380(16)
C65 C66 1.398(17)
C65 C71 1.48(3)
C66 C67 1.373(17)
C66 H66 0.9400
C67 C68 1.372(17)
C67 H67 0.9400
C68 C69 1.392(17)
C68 H68 0.9400
C69 C70 1.378(16)
C69 H69 0.9400
C70 H70 0.9400
C71 H71A 0.9700
C71 H71B 0.9700
C71 H71C 0.9700
C72 C77 1.388(18)
C72 C73 1.393(17)
C72 C78 1.51(5)
C73 C74 1.383(16)
C73 H73 0.9400
C74 C75 1.380(17)
C74 H74 0.9400
C75 C76 1.384(17)
C75 H75 0.9400
C76 C77 1.386(17)
C76 H76 0.9400
C77 H77 0.9400
C78 H78A 0.9700
C78 H78B 0.9700
C78 H78C 0.9700

loop_
_geom_torsion_atom_site_label_1
_geom_torsion_atom_site_label_2
_geom_torsion_atom_site_label_3
_geom_torsion_atom_site_label_4
_geom_torsion
N2 Y1 Si1 N5 87.3(6)
N6 Y1 Si1 N5 -58.2(7)
N1 Y1 Si1 N5 171.1(7)
C4 Y1 Si1 N5 94.3(7)
Si3 Y1 Si1 N5 -72.9(6)
N5 Y1 Si1 C42 86.2(9)
N2 Y1 Si1 C42 173.5(8)
N6 Y1 Si1 C42 28.0(8)
N1 Y1 Si1 C42 -102.6(8)
C4 Y1 Si1 C42 -179.5(8)
Si3 Y1 Si1 C42 13.3(7)
N5 Y1 Si1 C43 -82.2(9)
N2 Y1 Si1 C43 5.1(7)
N6 Y1 Si1 C43 -140.4(7)
N1 Y1 Si1 C43 88.9(7)
C4 Y1 Si1 C43 12.1(7)
Si3 Y1 Si1 C43 -155.1(6)
N5 Y1 Si1 C41 -179.2(8)
N2 Y1 Si1 C41 -91.9(5)
N6 Y1 Si1 C41 122.6(6)
N1 Y1 Si1 C41 -8.1(5)
C4 Y1 Si1 C41 -84.9(5)
Si3 Y1 Si1 C41 107.9(5)
N5 Y1 Si3 N6 127.8(7)
N2 Y1 Si3 N6 15.5(8)
N1 Y1 Si3 N6 -88.7(7)
C4 Y1 Si3 N6 -10.7(7)
Si1 Y1 Si3 N6 155.3(6)
N5 Y1 Si3 C49 38.2(7)
N2 Y1 Si3 C49 -74.1(8)
N6 Y1 Si3 C49 -89.6(8)
N1 Y1 Si3 C49 -178.3(6)
C4 Y1 Si3 C49 -100.3(7)
Si1 Y1 Si3 C49 65.7(6)
N5 Y1 Si3 C48 -155.8(8)
N2 Y1 Si3 C48 92.0(9)
N6 Y1 Si3 C48 76.5(9)
N1 Y1 Si3 C48 -12.2(8)
C4 Y1 Si3 C48 65.8(8)
Si1 Y1 Si3 C48 -128.2(7)
N5 Y1 Si3 C47 -56.0(7)
N2 Y1 Si3 C47 -168.2(8)
N6 Y1 Si3 C47 176.3(9)
N1 Y1 Si3 C47 87.6(7)
C4 Y1 Si3 C47 165.6(7)
Si1 Y1 Si3 C47 -28.4(6)
N8 Y2 Si6 N7 58.8(8)
N4 Y2 Si6 N7 -87.8(8)
N3 Y2 Si6 N7 -170.0(8)
C21 Y2 Si6 N7 -93.6(8)
Si8 Y2 Si6 N7 72.9(7)
N7 Y2 Si6 C56 84.7(10)
N8 Y2 Si6 C56 143.5(8)
N4 Y2 Si6 C56 -3.1(8)
N3 Y2 Si6 C56 -85.4(8)
C21 Y2 Si6 C56 -8.9(8)
Si8 Y2 Si6 C56 157.6(7)
N7 Y2 Si6 C58 177.2(9)
N8 Y2 Si6 C58 -124.0(6)
N4 Y2 Si6 C58 89.4(6)
N3 Y2 Si6 C58 7.2(6)
C21 Y2 Si6 C58 83.6(6)
Si8 Y2 Si6 C58 -109.9(5)
N7 Y2 Si6 C57 -87.8(12)
N8 Y2 Si6 C57 -28.9(11)
N4 Y2 Si6 C57 -175.6(10)
N3 Y2 Si6 C57 102.2(11)
C21 Y2 Si6 C57 178.6(11)
Si8 Y2 Si6 C57 -14.9(10)
N7 Y2 Si8 N8 -129.2(7)
N4 Y2 Si8 N8 -17.5(9)
N3 Y2 Si8 N8 86.2(7)
C21 Y2 Si8 N8 8.3(7)
Si6 Y2 Si8 N8 -156.6(6)
N7 Y2 Si8 C63 -38.7(7)
N8 Y2 Si8 C63 90.5(9)
N4 Y2 Si8 C63 73.0(8)
N3 Y2 Si8 C63 176.7(7)
C21 Y2 Si8 C63 98.7(7)
Si6 Y2 Si8 C63 -66.1(6)
N7 Y2 Si8 C62 56.4(6)
N8 Y2 Si8 C62 -174.4(8)
N4 Y2 Si8 C62 168.1(8)
N3 Y2 Si8 C62 -88.2(6)
C21 Y2 Si8 C62 -166.1(6)
Si6 Y2 Si8 C62 29.0(5)
N7 Y2 Si8 C64 153.9(9)
N8 Y2 Si8 C64 -76.9(10)
N4 Y2 Si8 C64 -94.5(9)
N3 Y2 Si8 C64 9.3(8)
C21 Y2 Si8 C64 -68.7(8)
Si6 Y2 Si8 C64 126.5(7)
N5 Y1 N1 C2 -147.7(9)
N2 Y1 N1 C2 -56.0(9)
N6 Y1 N1 C2 64.0(9)
C4 Y1 N1 C2 -33.8(8)
Si1 Y1 N1 C2 -154.1(8)
Si3 Y1 N1 C2 93.5(9)
N5 Y1 N1 C6 36.0(15)
N2 Y1 N1 C6 127.8(12)
N6 Y1 N1 C6 -112.2(12)
C4 Y1 N1 C6 150.0(13)
Si1 Y1 N1 C6 29.7(13)
Si3 Y1 N1 C6 -82.7(12)
N5 Y1 N2 C4 -165.0(9)
N6 Y1 N2 C4 -45.3(10)
N1 Y1 N2 C4 58.0(9)
Si1 Y1 N2 C4 165.9(8)
Si3 Y1 N2 C4 -53.8(11)
N5 Y1 N2 C35 4.0(10)
N6 Y1 N2 C35 123.7(10)
N1 Y1 N2 C35 -133.0(10)
C4 Y1 N2 C35 168.9(16)
Si1 Y1 N2 C35 -25.2(10)
Si3 Y1 N2 C35 115.2(9)
N7 Y2 N3 C19 146.0(9)
N8 Y2 N3 C19 -64.2(9)
N4 Y2 N3 C19 57.0(8)
C21 Y2 N3 C19 34.3(8)
Si6 Y2 N3 C19 153.1(7)
Si8 Y2 N3 C19 -93.6(8)
N7 Y2 N3 C23 -42.4(15)
N8 Y2 N3 C23 107.4(12)
N4 Y2 N3 C23 -131.4(12)
C21 Y2 N3 C23 -154.1(13)
Si6 Y2 N3 C23 -35.3(12)
Si8 Y2 N3 C23 78.0(12)
N7 Y2 N4 C21 162.8(9)
N8 Y2 N4 C21 42.1(10)
N3 Y2 N4 C21 -59.7(9)
Si6 Y2 N4 C21 -168.3(8)
Si8 Y2 N4 C21 51.9(12)
N7 Y2 N4 C38 2.1(11)
N8 Y2 N4 C38 -118.6(10)
N3 Y2 N4 C38 139.6(11)
C21 Y2 N4 C38 -160.7(16)
Si6 Y2 N4 C38 31.0(10)
Si8 Y2 N4 C38 -108.9(10)
C46 Si2 N5 Si1 53.8(12)
C45 Si2 N5 Si1 -68.8(10)
C44 Si2 N5 Si1 172.8(8)
C46 Si2 N5 Y1 -120.9(9)
C45 Si2 N5 Y1 116.5(8)
C44 Si2 N5 Y1 -1.9(9)
C42 Si1 N5 Si2 66.8(12)
C43 Si1 N5 Si2 -54.6(10)
C41 Si1 N5 Si2 -174.4(7)
Y1 Si1 N5 Si2 -175.2(12)
C42 Si1 N5 Y1 -118.1(9)
C43 Si1 N5 Y1 120.6(7)
C41 Si1 N5 Y1 0.8(7)
N2 Y1 N5 Si2 77.9(6)
N6 Y1 N5 Si2 -49.7(8)
N1 Y1 N5 Si2 162.9(5)
C4 Y1 N5 Si2 70.6(7)
Si1 Y1 N5 Si2 175.4(11)
Si3 Y1 N5 Si2 -73.2(6)
N2 Y1 N5 Si1 -97.5(6)
N6 Y1 N5 Si1 134.9(5)
N1 Y1 N5 Si1 -12.5(9)
C4 Y1 N5 Si1 -104.8(7)
Si3 Y1 N5 Si1 111.4(5)
C50 Si4 N6 Si3 32.2(11)
C52 Si4 N6 Si3 150.1(8)
C51 Si4 N6 Si3 -90.1(9)
C50 Si4 N6 Y1 -151.8(8)
C52 Si4 N6 Y1 -34.0(10)
C51 Si4 N6 Y1 85.9(9)
C49 Si3 N6 Si4 -71.7(10)
C48 Si3 N6 Si4 51.2(10)
C47 Si3 N6 Si4 172.7(8)
Y1 Si3 N6 Si4 176.5(11)
C49 Si3 N6 Y1 111.8(7)
C48 Si3 N6 Y1 -125.3(7)
C47 Si3 N6 Y1 -3.8(9)
N5 Y1 N6 Si4 126.6(8)
N2 Y1 N6 Si4 13.2(10)
N1 Y1 N6 Si4 -75.7(8)
C4 Y1 N6 Si4 -4.4(8)
Si1 Y1 N6 Si4 152.6(6)
Si3 Y1 N6 Si4 -176.1(13)
N5 Y1 N6 Si3 -57.3(7)
N2 Y1 N6 Si3 -170.7(5)
N1 Y1 N6 Si3 100.4(6)
C4 Y1 N6 Si3 171.7(6)
Si1 Y1 N6 Si3 -31.3(7)
C56 Si6 N7 Si5 58.8(11)
C58 Si6 N7 Si5 174.7(8)
C57 Si6 N7 Si5 -68.5(14)
Y2 Si6 N7 Si5 177.3(13)
C56 Si6 N7 Y2 -118.5(8)
C58 Si6 N7 Y2 -2.6(8)
C57 Si6 N7 Y2 114.2(11)
C55 Si5 N7 Si6 -173.5(8)
C54 Si5 N7 Si6 66.9(10)
C53 Si5 N7 Si6 -52.3(13)
C55 Si5 N7 Y2 3.5(10)
C54 Si5 N7 Y2 -116.0(9)
C53 Si5 N7 Y2 124.7(10)
N8 Y2 N7 Si6 -134.7(6)
N4 Y2 N7 Si6 96.3(7)
N3 Y2 N7 Si6 14.0(11)
C21 Y2 N7 Si6 104.5(8)
Si8 Y2 N7 Si6 -111.4(6)
N8 Y2 N7 Si5 48.0(9)
N4 Y2 N7 Si5 -81.0(7)
N3 Y2 N7 Si5 -163.2(5)
C21 Y2 N7 Si5 -72.8(7)
Si6 Y2 N7 Si5 -177.3(13)
Si8 Y2 N7 Si5 71.3(7)
C63 Si8 N8 Si7 70.5(10)
C62 Si8 N8 Si7 -171.9(7)
C64 Si8 N8 Si7 -51.7(9)
Y2 Si8 N8 Si7 -177.4(11)
C63 Si8 N8 Y2 -112.0(7)
C62 Si8 N8 Y2 5.5(8)
C64 Si8 N8 Y2 125.7(7)
C59 Si7 N8 Si8 91.6(9)
C60 Si7 N8 Si8 -29.9(10)
C61 Si7 N8 Si8 -144.3(8)
C59 Si7 N8 Y2 -85.5(10)
C60 Si7 N8 Y2 153.0(8)
C61 Si7 N8 Y2 38.7(10)
N7 Y2 N8 Si8 56.0(8)
N4 Y2 N8 Si8 169.8(5)
N3 Y2 N8 Si8 -102.8(6)
C21 Y2 N8 Si8 -173.7(6)
Si6 Y2 N8 Si8 29.8(8)
N7 Y2 N8 Si7 -126.8(8)
N4 Y2 N8 Si7 -13.1(9)
N3 Y2 N8 Si7 74.3(8)
C21 Y2 N8 Si7 3.5(8)
Si6 Y2 N8 Si7 -153.0(5)
Si8 Y2 N8 Si7 177.2(12)
C6 N1 C2 C3 -152.5(12)
Y1 N1 C2 C3 30.3(14)
C6 N1 C2 C1 20.6(19)
Y1 N1 C2 C1 -156.6(12)
N1 C2 C3 C4 23(3)
C1 C2 C3 C4 -150.7(18)
C2 C3 C4 N2 -22(3)
C2 C3 C4 C5 150.6(16)
C2 C3 C4 Y1 -46.0(19)
C35 N2 C4 C3 156.2(13)
Y1 N2 C4 C3 -34.0(16)
C35 N2 C4 C5 -16.6(19)
Y1 N2 C4 C5 153.2(10)
C35 N2 C4 Y1 -169.8(14)
N5 Y1 C4 C3 168.8(8)
N2 Y1 C4 C3 151.3(14)
N6 Y1 C4 C3 -67.3(9)
N1 Y1 C4 C3 35.2(8)
Si1 Y1 C4 C3 134.4(8)
Si3 Y1 C4 C3 -62.1(9)
N5 Y1 C4 N2 17.5(10)
N6 Y1 C4 N2 141.5(9)
N1 Y1 C4 N2 -116.1(9)
Si1 Y1 C4 N2 -16.9(10)
Si3 Y1 C4 N2 146.6(7)
N5 Y1 C4 C5 -46(2)
N2 Y1 C4 C5 -64(2)
N6 Y1 C4 C5 78(2)
N1 Y1 C4 C5 -180(2)
Si1 Y1 C4 C5 -80(2)
Si3 Y1 C4 C5 83(2)
C2 N1 C6 C7 82.1(15)
Y1 N1 C6 C7 -101.8(13)
C2 N1 C6 C11 -102.2(13)
Y1 N1 C6 C11 73.9(16)
C11 C6 C7 C8 5(2)
N1 C6 C7 C8 -179.5(13)
C11 C6 C7 C12 -178.1(13)
N1 C6 C7 C12 -2(2)
C6 C7 C8 C9 -2(2)
C12 C7 C8 C9 -178.8(15)
C7 C8 C9 C10 -1(2)
C8 C9 C10 C11 1(2)
C7 C6 C11 C10 -5(2)
N1 C6 C11 C10 179.0(12)
C7 C6 C11 C15 178.3(15)
N1 C6 C11 C15 3(2)
C9 C10 C11 C6 3(2)
C9 C10 C11 C15 179.2(16)
C8 C7 C12 C13 -51.3(19)
C6 C7 C12 C13 131.6(15)
C8 C7 C12 C14 74.3(19)
C6 C7 C12 C14 -102.7(17)
C6 C11 C15 C16 -140.3(17)
C10 C11 C15 C16 43(2)
C6 C11 C15 C17 101(2)
C10 C11 C15 C17 -75(2)
C23 N3 C19 C20 163.0(13)
Y2 N3 C19 C20 -23.3(15)
C23 N3 C19 C18 -19.1(17)
Y2 N3 C19 C18 154.6(11)
N3 C19 C20 C21 -36(2)
C18 C19 C20 C21 145.6(16)
C38 N4 C21 C20 -168.1(13)
Y2 N4 C21 C20 28.3(15)
C38 N4 C21 C22 13.4(18)
Y2 N4 C21 C22 -150.3(11)
C38 N4 C21 Y2 163.6(14)
C19 C20 C21 N4 34(2)
C19 C20 C21 C22 -147.4(15)
C19 C20 C21 Y2 53.7(15)
N7 Y2 C21 N4 -19.9(10)
N8 Y2 C21 N4 -144.5(9)
N3 Y2 C21 N4 113.9(9)
Si6 Y2 C21 N4 13.8(10)
Si8 Y2 C21 N4 -148.5(7)
N7 Y2 C21 C20 -175.6(8)
N8 Y2 C21 C20 59.8(9)
N4 Y2 C21 C20 -155.7(14)
N3 Y2 C21 C20 -41.8(8)
Si6 Y2 C21 C20 -141.9(8)
Si8 Y2 C21 C20 55.8(9)
N7 Y2 C21 C22 51(2)
N8 Y2 C21 C22 -74(2)
N4 Y2 C21 C22 71(2)
N3 Y2 C21 C22 -175(2)
Si6 Y2 C21 C22 85(2)
Si8 Y2 C21 C22 -78(2)
C19 N3 C23 C28 -81.3(15)
Y2 N3 C23 C28 107.4(14)
C19 N3 C23 C24 101.2(15)
Y2 N3 C23 C24 -70.1(18)
C28 C23 C24 C25 3(2)
N3 C23 C24 C25 -179.8(13)
C28 C23 C24 C29 -179.3(16)
N3 C23 C24 C29 -2(2)
C23 C24 C25 C26 -2(2)
C29 C24 C25 C26 179.9(17)
C24 C25 C26 C27 1(3)
C25 C26 C27 C28 0(3)
C24 C23 C28 C27 -2(2)
N3 C23 C28 C27 -179.5(13)
C24 C23 C28 C32 176.8(14)
N3 C23 C28 C32 -1(2)
C26 C27 C28 C23 0(3)
C26 C27 C28 C32 -178.4(17)
C25 C24 C29 C30 -49(2)
C23 C24 C29 C30 133.1(16)
C25 C24 C29 C31 82(2)
C23 C24 C29 C31 -96(2)
C23 C28 C32 C34 108.3(17)
C27 C28 C32 C34 -73.1(18)
C23 C28 C32 C33 -130.2(16)
C27 C28 C32 C33 48(2)
C4 N2 C35 C40 -106.9(14)
Y1 N2 C35 C40 85.3(14)
C4 N2 C35 C36 73.4(17)
Y1 N2 C35 C36 -94.4(13)
C40 C35 C36 C37 -0.3(19)
N2 C35 C36 C37 179.4(12)
C35 C36 C37 C38 -3(2)
C21 N4 C38 C39 -73.9(17)
Y2 N4 C38 C39 85.9(14)
C21 N4 C38 C37 114.0(13)
Y2 N4 C38 C37 -86.2(14)
C36 C37 C38 C39 4.3(18)
C36 C37 C38 N4 177.0(12)
N4 C38 C39 C40 -174.0(11)
C37 C38 C39 C40 -2.0(18)
C36 C35 C40 C39 2.8(18)
N2 C35 C40 C39 -176.9(11)
C38 C39 C40 C35 -1.6(19)
C70 C65 C66 C67 2(3)
C71 C65 C66 C67 -174(2)
C65 C66 C67 C68 -3(4)
C66 C67 C68 C69 2(4)
C67 C68 C69 C70 0(3)
C68 C69 C70 C65 -1(3)
C66 C65 C70 C69 0(3)
C71 C65 C70 C69 174(2)
C77 C72 C73 C74 0(4)
C78 C72 C73 C74 161(3)
C72 C73 C74 C75 0(4)
C73 C74 C75 C76 4(3)
C74 C75 C76 C77 -8(4)
C75 C76 C77 C72 8(4)
C73 C72 C77 C76 -4(4)
C78 C72 C77 C76 -167(3)
